data_2022848
loop_
_publ_author_name
'Razzoqova, Surayyo'
'Ibragimov, Aziz'
'Torambetov, Batirbay'
'Kadirova, Shakhnoza'
'Holczbauer, Tamas'
'Ashurov, Jamshid'
'Ibragimov, Bakhtiyar'

_publ_section_title
;
 Synthesis, structure and Hirshfeld surface analysis of a coordination
 compound of cadmium acetate with 2-aminobenzoxazole
;
_journal_coeditor_code JY2035
_journal_issue 9
_journal_name_full 'Acta Crystallographica Section E Crystallographic Communications'
_journal_page_first 862
_journal_page_last 866
_journal_paper_doi 10.1107/S2056989023007399
_journal_volume 79
_journal_year 2023
_chemical_formula_iupac '[Cd (C2 H3 O2)2 (C7 H6 N2 O1)2]'
_chemical_formula_moiety 'C18 H18 Cd N4 O6'
_chemical_formula_sum 'C18 H18 Cd N4 O6'
_chemical_formula_weight 498.76
_chemical_name_systematic Bis(2-aminobenzoxazole-\k<i>N</i>^3^)bis(acetato-\k^2^<i>O</i>,<i>O</i>')cadmium(II)
_space_group_crystal_system monoclinic
_space_group_IT_number 15
_space_group_name_Hall '-C 2yc'
_space_group_name_H-M_alt 'C 1 2/c 1'
_atom_sites_solution_hydrogens geom
_atom_sites_solution_primary direct
_audit_creation_method
;
Olex2 1.5
(compiled 2023.03.06 svn.rbb2c1857 for OlexSys, GUI svn.r6748)
;
_cell_angle_alpha 90
_cell_angle_beta 94.5340(10)
_cell_angle_gamma 90
_cell_formula_units_Z 8
_cell_length_a 25.0497(3)
_cell_length_b 9.84280(10)
_cell_length_c 16.7577(2)
_cell_measurement_reflns_used 6254
_cell_measurement_temperature 293(2)
_cell_measurement_theta_max 70.8220
_cell_measurement_theta_min 3.5270
_cell_volume 4118.83(8)
_computing_cell_refinement
;
CrysAlis PRO (Rigaku OD, 2020)
;
_computing_data_collection
;
CrysAlis PRO (Rigaku OD, 2020)
;
_computing_data_reduction
;
CrysAlis PRO (Rigaku OD, 2020)
;
_computing_molecular_graphics
;
OLEX2 (Dolomanov <i>et al.</i>,  2009)
;
_computing_publication_material
;
OLEX2 (Dolomanov <i>et al.</i>,  2009)
;
_computing_structure_refinement
;
SHELXL2016 (Sheldrick, 2015b)
;
_computing_structure_solution
;
SHELXT (Sheldrick, 2015a)
;
_diffrn_ambient_temperature 293(2)
_diffrn_detector 'Hybrid Pixel Array Detector'
_diffrn_detector_area_resol_mean 10.0000
_diffrn_measured_fraction_theta_full 0.999
_diffrn_measured_fraction_theta_max 0.993
_diffrn_measurement_device 'four-circle diffractometer'
_diffrn_measurement_device_type 'Rigaku XtaLAB Synergy diffractometer with a HyPix3000 detector'
_diffrn_measurement_method '\w scans'
_diffrn_radiation_monochromator mirror
_diffrn_radiation_probe x-ray
_diffrn_radiation_type 'Cu K\a'
_diffrn_radiation_wavelength 1.54184
_diffrn_reflns_av_R_equivalents 0.0299
_diffrn_reflns_av_unetI/netI 0.0313
_diffrn_reflns_limit_h_max 30
_diffrn_reflns_limit_h_min -30
_diffrn_reflns_limit_k_max 11
_diffrn_reflns_limit_k_min -12
_diffrn_reflns_limit_l_max 20
_diffrn_reflns_limit_l_min -20
_diffrn_reflns_number 11316
_diffrn_reflns_theta_full 67.684
_diffrn_reflns_theta_max 71.215
_diffrn_reflns_theta_min 3.540
_diffrn_source 'micro-focus sealed X-ray tube'
_exptl_absorpt_coefficient_mu 8.866
_exptl_absorpt_correction_T_max 1.00000
_exptl_absorpt_correction_T_min 0.79307
_exptl_absorpt_correction_type multi-scan
_exptl_absorpt_process_details
;
(CrysAlis PRO; Rigaku OD, 2020)
;
_exptl_crystal_colour colourless
_exptl_crystal_density_diffrn 1.609
_exptl_crystal_description block
_exptl_crystal_F_000 2000
_exptl_crystal_size_max 0.17
_exptl_crystal_size_mid 0.14
_exptl_crystal_size_min 0.12
_refine_diff_density_max 0.259
_refine_diff_density_min -0.591
_refine_ls_extinction_coef 0.000082(13)
_refine_ls_extinction_expression Fc^*^=kFc[1+0.001xFc^2^\l^3^/sin(2\q)]^-1/4^
_refine_ls_extinction_method
;
SHELXL2016 (Sheldrick, 2015b)
;
_refine_ls_goodness_of_fit_ref 1.047
_refine_ls_hydrogen_treatment constr
_refine_ls_matrix_type full
_refine_ls_number_parameters 265
_refine_ls_number_reflns 3971
_refine_ls_number_restraints 0
_refine_ls_restrained_S_all 1.047
_refine_ls_R_factor_all 0.0347
_refine_ls_R_factor_gt 0.0297
_refine_ls_shift/su_max 0.002
_refine_ls_shift/su_mean 0.000
_refine_ls_structure_factor_coef Fsqd
_refine_ls_weighting_details 'w=1/[\s^2^(Fo^2^)+(0.0384P)^2^+0.4924P] where P=(Fo^2^+2Fc^2^)/3'
_refine_ls_weighting_scheme calc
_refine_ls_wR_factor_gt 0.0748
_refine_ls_wR_factor_ref 0.0784
_reflns_number_gt 3434
_reflns_number_total 3971
_reflns_threshold_expression 'I > 2\s(I)'
_cod_data_source_file jy2035sup1.cif
_cod_data_source_block I
_cod_database_code 2022848
_shelx_space_group_comment
;
The symmetry employed for this shelxl refinement is uniquely defined
by the following loop, which should always be used as a source of
symmetry information in preference to the above space-group names.
They are only intended as comments.
;
_shelx_estimated_absorpt_t_min 0.314
_shelx_estimated_absorpt_t_max 0.416

loop_
_space_group_symop_operation_xyz
'x, y, z'
'-x, y, -z+1/2'
'x+1/2, y+1/2, z'
'-x+1/2, y+1/2, -z+1/2'
'-x, -y, -z'
'x, -y, z-1/2'
'-x+1/2, -y+1/2, -z'
'x+1/2, -y+1/2, z-1/2'

loop_
_atom_site_type_symbol
_atom_site_label
_atom_site_fract_x
_atom_site_fract_y
_atom_site_fract_z
_atom_site_U_iso_or_equiv
_atom_site_adp_type
_atom_site_calc_flag
_atom_site_occupancy
_atom_site_disorder_assembly
_atom_site_disorder_group
Cd Cd1 0.62410(2) 0.36216(2) 0.51980(2) 0.05241(10) Uani d 1 . .
O O1 0.73371(8) 0.0598(2) 0.64662(14) 0.0683(6) Uani d 1 . .
O O2 0.47350(9) 0.2945(3) 0.63959(16) 0.0769(7) Uani d 1 . .
N N1 0.67802(9) 0.2252(2) 0.60113(14) 0.0537(6) Uani d 1 . .
O O6 0.59362(9) 0.3834(3) 0.38471(16) 0.0791(7) Uani d 1 . .
O O4 0.68374(9) 0.5447(2) 0.52681(17) 0.0789(7) Uani d 1 . .
N N3 0.54967(9) 0.2942(3) 0.57764(16) 0.0572(6) Uani d 1 . .
N N2 0.72228(10) 0.0877(3) 0.51189(17) 0.0642(7) Uani d 1 . .
H H2A 0.707645 0.126500 0.469675 0.077 Uiso calc 1 . .
H H2B 0.744585 0.022233 0.507514 0.077 Uiso calc 1 . .
O O3 0.60454(10) 0.5914(3) 0.5565(2) 0.0996(10) Uani d 1 . .
O O5 0.66139(11) 0.2548(3) 0.40824(15) 0.0948(9) Uani d 1 . .
C C15 0.65104(13) 0.6280(3) 0.5472(2) 0.0578(7) Uani d 1 . .
C C1 0.71057(11) 0.1285(3) 0.5831(2) 0.0528(7) Uani d 1 . .
N N4 0.50825(10) 0.5006(3) 0.6106(2) 0.0821(9) Uani d 1 . .
H H4A 0.532476 0.550805 0.591987 0.099 Uiso calc 1 . .
H H4B 0.481505 0.537324 0.631454 0.099 Uiso calc 1 . .
C C17 0.62821(12) 0.3087(3) 0.36070(19) 0.0600(7) Uani d 1 . .
C C7 0.67858(11) 0.2219(3) 0.68508(18) 0.0574(7) Uani d 1 . .
C C9 0.53519(12) 0.1592(3) 0.5921(2) 0.0613(8) Uani d 1 . .
C C2 0.71305(13) 0.1203(4) 0.7127(2) 0.0678(9) Uani d 1 . .
C C8 0.51215(13) 0.3665(3) 0.6070(2) 0.0636(8) Uani d 1 . .
C C14 0.48834(14) 0.1591(4) 0.6302(2) 0.0718(9) Uani d 1 . .
C C16 0.66689(16) 0.7730(3) 0.5600(2) 0.0842(11) Uani d 1 . .
H H16A 0.704972 0.781517 0.558471 0.126 Uiso calc 1 . .
H H16B 0.656663 0.802761 0.611189 0.126 Uiso calc 1 . .
H H16C 0.649232 0.828000 0.518610 0.126 Uiso calc 1 . .
C C6 0.65278(14) 0.3000(4) 0.7383(2) 0.0777(10) Uani d 1 . .
H H6 0.629353 0.369251 0.721214 0.093 Uiso calc 1 . .
C C10 0.55866(14) 0.0371(4) 0.5755(3) 0.0810(11) Uani d 1 . .
H H10 0.590396 0.033844 0.550275 0.097 Uiso calc 1 . .
C C11 0.53352(16) -0.0804(4) 0.5975(3) 0.0931(13) Uani d 1 . .
H H11 0.548254 -0.164167 0.585847 0.112 Uiso calc 1 . .
C C13 0.46251(17) 0.0455(5) 0.6528(3) 0.0977(13) Uani d 1 . .
H H13 0.430576 0.049423 0.677524 0.117 Uiso calc 1 . .
C C18 0.63098(17) 0.2827(5) 0.2729(2) 0.0957(13) Uani d 1 . .
H H18A 0.647214 0.195777 0.265397 0.144 Uiso calc 1 . .
H H18B 0.652023 0.352341 0.250357 0.144 Uiso calc 1 . .
H H18C 0.595468 0.283398 0.246754 0.144 Uiso calc 1 . .
C C3 0.72412(17) 0.0889(6) 0.7912(3) 0.1035(15) Uani d 1 . .
H H3 0.747541 0.019434 0.807937 0.124 Uiso calc 1 . .
C C5 0.66360(17) 0.2699(6) 0.8190(2) 0.1001(14) Uani d 1 . .
H H5 0.646981 0.320491 0.856801 0.120 Uiso calc 1 . .
C C12 0.48703(18) -0.0764(5) 0.6365(3) 0.1025(15) Uani d 1 . .
H H12 0.471821 -0.157333 0.652136 0.123 Uiso calc 1 . .
C C4 0.6980(2) 0.1678(6) 0.8445(3) 0.1133(18) Uani d 1 . .
H H4 0.704006 0.151002 0.899045 0.136 Uiso calc 1 . .

loop_
_atom_site_aniso_label
_atom_site_aniso_U_11
_atom_site_aniso_U_22
_atom_site_aniso_U_33
_atom_site_aniso_U_12
_atom_site_aniso_U_13
_atom_site_aniso_U_23
Cd1 0.04847(14) 0.04693(14) 0.06296(15) 0.00942(8) 0.01144(9) -0.00134(9)
O1 0.0585(12) 0.0626(14) 0.0837(16) 0.0146(10) 0.0057(11) 0.0158(12)
O2 0.0578(13) 0.0723(16) 0.1046(19) 0.0008(11) 0.0321(12) 0.0026(14)
N1 0.0502(12) 0.0513(14) 0.0604(14) 0.0101(11) 0.0094(10) 0.0017(12)
O6 0.0599(13) 0.0937(18) 0.0844(17) 0.0208(12) 0.0096(12) -0.0112(14)
O4 0.0608(13) 0.0584(13) 0.119(2) 0.0111(11) 0.0163(12) -0.0188(14)
N3 0.0455(12) 0.0487(13) 0.0788(17) 0.0061(11) 0.0131(11) 0.0024(13)
N2 0.0586(14) 0.0593(15) 0.0760(18) 0.0178(13) 0.0130(12) -0.0037(14)
O3 0.0752(16) 0.0610(14) 0.170(3) -0.0079(13) 0.0582(17) -0.0258(17)
O5 0.1068(19) 0.105(2) 0.0710(16) 0.0516(17) -0.0018(14) -0.0074(15)
C15 0.0681(19) 0.0468(16) 0.0608(18) 0.0067(14) 0.0200(15) 0.0019(13)
C1 0.0418(14) 0.0471(15) 0.0697(19) 0.0016(12) 0.0069(13) 0.0049(14)
N4 0.0599(16) 0.0578(16) 0.133(3) 0.0145(13) 0.0356(16) -0.0006(18)
C17 0.0547(16) 0.0640(19) 0.0621(18) 0.0020(15) 0.0092(14) 0.0002(16)
C7 0.0483(15) 0.0618(18) 0.0629(18) -0.0014(14) 0.0087(13) 0.0031(16)
C9 0.0523(17) 0.0525(18) 0.079(2) 0.0005(13) 0.0049(15) 0.0044(16)
C2 0.0567(18) 0.077(2) 0.070(2) 0.0027(16) 0.0054(15) 0.0133(18)
C8 0.0509(17) 0.062(2) 0.080(2) 0.0074(14) 0.0151(15) 0.0054(16)
C14 0.0602(19) 0.066(2) 0.090(3) 0.0000(16) 0.0145(17) 0.0017(19)
C16 0.095(3) 0.052(2) 0.111(3) -0.0050(18) 0.042(2) -0.005(2)
C6 0.071(2) 0.091(3) 0.072(2) 0.009(2) 0.0092(17) -0.007(2)
C10 0.062(2) 0.058(2) 0.122(3) 0.0036(16) 0.0091(19) -0.001(2)
C11 0.079(3) 0.055(2) 0.144(4) -0.0059(19) 0.005(3) 0.004(2)
C13 0.077(2) 0.092(3) 0.127(4) -0.021(2) 0.027(2) 0.011(3)
C18 0.105(3) 0.122(4) 0.061(2) -0.002(3) 0.016(2) -0.006(2)
C3 0.089(3) 0.132(4) 0.088(3) 0.018(3) 0.001(2) 0.037(3)
C5 0.092(3) 0.143(4) 0.067(2) 0.007(3) 0.013(2) -0.010(3)
C12 0.091(3) 0.068(3) 0.149(5) -0.020(2) 0.016(3) 0.016(3)
C4 0.094(3) 0.185(6) 0.062(2) 0.012(3) 0.008(2) 0.017(3)

loop_
_atom_type_symbol
_atom_type_description
_atom_type_scat_dispersion_real
_atom_type_scat_dispersion_imag
_atom_type_scat_source
C C 0.0181 0.0091 'International Tables Vol C Tables 4.2.6.8 and 6.1.1.4'
H H 0.0000 0.0000 'International Tables Vol C Tables 4.2.6.8 and 6.1.1.4'
Cd Cd 0.1185 4.6533 'International Tables Vol C Tables 4.2.6.8 and 6.1.1.4'
N N 0.0311 0.0180 'International Tables Vol C Tables 4.2.6.8 and 6.1.1.4'
O O 0.0492 0.0322 'International Tables Vol C Tables 4.2.6.8 and 6.1.1.4'

loop_
_geom_angle_atom_site_label_1
_geom_angle_atom_site_label_2
_geom_angle_atom_site_label_3
_geom_angle_site_symmetry_1
_geom_angle_site_symmetry_3
_geom_angle
_geom_angle_publ_flag
N1 Cd1 O6 . . 139.71(8) ?
N1 Cd1 O4 . . 94.49(8) ?
N1 Cd1 O3 . . 121.70(11) ?
N1 Cd1 O5 . . 87.52(8) ?
N1 Cd1 C15 . . 109.79(9) ?
N1 Cd1 C17 . . 113.80(9) ?
O6 Cd1 O3 . . 96.12(10) ?
O6 Cd1 O5 . . 53.35(8) ?
O6 Cd1 C15 . . 97.73(9) ?
O6 Cd1 C17 . . 26.66(8) ?
O4 Cd1 O6 . . 97.96(10) ?
O4 Cd1 O3 . . 53.57(8) ?
O4 Cd1 O5 . . 95.22(10) ?
O4 Cd1 C15 . . 26.57(8) ?
O4 Cd1 C17 . . 97.13(10) ?
N3 Cd1 N1 . . 92.19(9) ?
N3 Cd1 O6 . . 102.90(9) ?
N3 Cd1 O4 . . 138.59(9) ?
N3 Cd1 O3 . . 88.65(9) ?
N3 Cd1 O5 . . 125.90(11) ?
N3 Cd1 C15 . . 114.27(9) ?
N3 Cd1 C17 . . 117.16(9) ?
O3 Cd1 O5 . . 135.54(11) ?
O3 Cd1 C15 . . 27.00(9) ?
O3 Cd1 C17 . . 117.15(11) ?
O5 Cd1 C15 . . 116.52(11) ?
O5 Cd1 C17 . . 26.69(8) ?
C17 Cd1 C15 . . 108.73(10) ?
C1 O1 C2 . . 104.4(2) ?
C8 O2 C14 . . 104.5(2) ?
C1 N1 Cd1 . . 130.1(2) ?
C1 N1 C7 . . 105.0(2) ?
C7 N1 Cd1 . . 124.74(18) ?
C17 O6 Cd1 . . 94.5(2) ?
C15 O4 Cd1 . . 95.2(2) ?
C9 N3 Cd1 . . 125.8(2) ?
C8 N3 Cd1 . . 129.8(2) ?
C8 N3 C9 . . 104.3(3) ?
H2A N2 H2B . . 120.0 ?
C1 N2 H2A . . 120.0 ?
C1 N2 H2B . . 120.0 ?
C15 O3 Cd1 . . 91.61(19) ?
C17 O5 Cd1 . . 91.7(2) ?
O4 C15 Cd1 . . 58.28(16) ?
O4 C15 O3 . . 119.7(3) ?
O4 C15 C16 . . 120.2(3) ?
O3 C15 Cd1 . . 61.39(17) ?
O3 C15 C16 . . 120.1(3) ?
C16 C15 Cd1 . . 178.1(3) ?
N1 C1 O1 . . 114.8(3) ?
N1 C1 N2 . . 128.5(3) ?
N2 C1 O1 . . 116.7(3) ?
H4A N4 H4B . . 120.0 ?
C8 N4 H4A . . 120.0 ?
C8 N4 H4B . . 120.0 ?
O6 C17 Cd1 . . 58.82(18) ?
O6 C17 C18 . . 120.8(3) ?
O5 C17 Cd1 . . 61.59(18) ?
O5 C17 O6 . . 120.4(3) ?
O5 C17 C18 . . 118.8(3) ?
C18 C17 Cd1 . . 178.6(3) ?
C2 C7 N1 . . 108.0(3) ?
C6 C7 N1 . . 131.9(3) ?
C6 C7 C2 . . 120.1(3) ?
C14 C9 N3 . . 108.8(3) ?
C10 C9 N3 . . 132.2(3) ?
C10 C9 C14 . . 119.1(3) ?
C7 C2 O1 . . 107.8(3) ?
C3 C2 O1 . . 127.8(3) ?
C3 C2 C7 . . 124.4(4) ?
N3 C8 O2 . . 115.3(3) ?
N3 C8 N4 . . 128.1(3) ?
N4 C8 O2 . . 116.5(3) ?
C9 C14 O2 . . 107.2(3) ?
C13 C14 O2 . . 128.1(4) ?
C13 C14 C9 . . 124.8(4) ?
C15 C16 H16A . . 109.5 ?
C15 C16 H16B . . 109.5 ?
C15 C16 H16C . . 109.5 ?
H16A C16 H16B . . 109.5 ?
H16A C16 H16C . . 109.5 ?
H16B C16 H16C . . 109.5 ?
C7 C6 H6 . . 121.8 ?
C7 C6 C5 . . 116.5(4) ?
C5 C6 H6 . . 121.8 ?
C9 C10 H10 . . 121.1 ?
C9 C10 C11 . . 117.8(4) ?
C11 C10 H10 . . 121.1 ?
C10 C11 H11 . . 119.3 ?
C12 C11 C10 . . 121.4(4) ?
C12 C11 H11 . . 119.3 ?
C14 C13 H13 . . 122.3 ?
C14 C13 C12 . . 115.4(4) ?
C12 C13 H13 . . 122.3 ?
C17 C18 H18A . . 109.5 ?
C17 C18 H18B . . 109.5 ?
C17 C18 H18C . . 109.5 ?
H18A C18 H18B . . 109.5 ?
H18A C18 H18C . . 109.5 ?
H18B C18 H18C . . 109.5 ?
C2 C3 H3 . . 122.4 ?
C2 C3 C4 . . 115.2(4) ?
C4 C3 H3 . . 122.4 ?
C6 C5 H5 . . 119.0 ?
C4 C5 C6 . . 122.0(4) ?
C4 C5 H5 . . 119.0 ?
C11 C12 C13 . . 121.5(4) ?
C11 C12 H12 . . 119.2 ?
C13 C12 H12 . . 119.2 ?
C3 C4 H4 . . 119.1 ?
C5 C4 C3 . . 121.8(4) ?
C5 C4 H4 . . 119.1 ?

loop_
_geom_bond_atom_site_label_1
_geom_bond_atom_site_label_2
_geom_bond_site_symmetry_2
_geom_bond_distance
_geom_bond_publ_flag
Cd1 N1 . 2.282(2) ?
Cd1 O6 . 2.341(3) ?
Cd1 O4 . 2.333(2) ?
Cd1 N3 . 2.269(2) ?
Cd1 O3 . 2.399(3) ?
Cd1 O5 . 2.400(2) ?
Cd1 C15 . 2.732(3) ?
Cd1 C17 . 2.727(3) ?
O1 C1 . 1.353(4) ?
O1 C2 . 1.392(4) ?
O2 C8 . 1.349(4) ?
O2 C14 . 1.396(4) ?
N1 C1 . 1.304(4) ?
N1 C7 . 1.406(4) ?
O6 C17 . 1.228(4) ?
O4 C15 . 1.227(4) ?
N3 C9 . 1.404(4) ?
N3 C8 . 1.306(4) ?
N2 H2A . 0.8600 ?
N2 H2B . 0.8600 ?
N2 C1 . 1.314(4) ?
O3 C15 . 1.241(4) ?
O5 C17 . 1.226(4) ?
C15 C16 . 1.492(4) ?
N4 H4A . 0.8600 ?
N4 H4B . 0.8600 ?
N4 C8 . 1.325(4) ?
C17 C18 . 1.501(5) ?
C7 C2 . 1.377(4) ?
C7 C6 . 1.377(4) ?
C9 C14 . 1.380(5) ?
C9 C10 . 1.376(5) ?
C2 C3 . 1.358(5) ?
C14 C13 . 1.360(5) ?
C16 H16A . 0.9600 ?
C16 H16B . 0.9600 ?
C16 H16C . 0.9600 ?
C6 H6 . 0.9300 ?
C6 C5 . 1.389(5) ?
C10 H10 . 0.9300 ?
C10 C11 . 1.381(5) ?
C11 H11 . 0.9300 ?
C11 C12 . 1.380(6) ?
C13 H13 . 0.9300 ?
C13 C12 . 1.385(6) ?
C18 H18A . 0.9600 ?
C18 H18B . 0.9600 ?
C18 H18C . 0.9600 ?
C3 H3 . 0.9300 ?
C3 C4 . 1.386(7) ?
C5 H5 . 0.9300 ?
C5 C4 . 1.369(7) ?
C12 H12 . 0.9300 ?
C4 H4 . 0.9300 ?

loop_
_geom_hbond_atom_site_label_D
_geom_hbond_atom_site_label_H
_geom_hbond_atom_site_label_A
_geom_hbond_site_symmetry_A
_geom_hbond_distance_DH
_geom_hbond_distance_HA
_geom_hbond_distance_DA
_geom_hbond_angle_DHA
N2 H2A O5 . 0.86 1.95 2.762(4) 156.6
N2 H2B O4 7_656 0.86 2.04 2.811(3) 149.2
N4 H4A O3 . 0.86 1.99 2.790(4) 155.3
N4 H4B O6 5_666 0.86 2.04 2.803(3) 148.1

loop_
_geom_torsion_atom_site_label_1
_geom_torsion_atom_site_label_2
_geom_torsion_atom_site_label_3
_geom_torsion_atom_site_label_4
_geom_torsion_site_symmetry_1
_geom_torsion_site_symmetry_2
_geom_torsion_site_symmetry_3
_geom_torsion_site_symmetry_4
_geom_torsion
_geom_torsion_publ_flag
Cd1 N1 C1 O1 . . . . -175.14(18) ?
Cd1 N1 C1 N2 . . . . 2.7(5) ?
Cd1 N1 C7 C2 . . . . 175.5(2) ?
Cd1 N1 C7 C6 . . . . -5.7(5) ?
Cd1 O6 C17 O5 . . . . 1.0(4) ?
Cd1 O6 C17 C18 . . . . -178.5(3) ?
Cd1 O4 C15 O3 . . . . 0.7(4) ?
Cd1 O4 C15 C16 . . . . -178.7(3) ?
Cd1 N3 C9 C14 . . . . 178.2(2) ?
Cd1 N3 C9 C10 . . . . -1.8(6) ?
Cd1 N3 C8 O2 . . . . -178.2(2) ?
Cd1 N3 C8 N4 . . . . -0.2(6) ?
Cd1 O3 C15 O4 . . . . -0.6(4) ?
Cd1 O3 C15 C16 . . . . 178.7(3) ?
Cd1 O5 C17 O6 . . . . -1.0(4) ?
Cd1 O5 C17 C18 . . . . 178.5(3) ?
O1 C2 C3 C4 . . . . 179.2(4) ?
O2 C14 C13 C12 . . . . -179.4(4) ?
N1 C7 C2 O1 . . . . -0.3(4) ?
N1 C7 C2 C3 . . . . 179.1(4) ?
N1 C7 C6 C5 . . . . -178.7(4) ?
N3 C9 C14 O2 . . . . 0.0(4) ?
N3 C9 C14 C13 . . . . 179.5(4) ?
N3 C9 C10 C11 . . . . -179.5(4) ?
C1 O1 C2 C7 . . . . 0.1(3) ?
C1 O1 C2 C3 . . . . -179.4(4) ?
C1 N1 C7 C2 . . . . 0.5(3) ?
C1 N1 C7 C6 . . . . 179.2(3) ?
C7 N1 C1 O1 . . . . -0.4(3) ?
C7 N1 C1 N2 . . . . 177.4(3) ?
C7 C2 C3 C4 . . . . -0.2(7) ?
C7 C6 C5 C4 . . . . -0.1(7) ?
C9 N3 C8 O2 . . . . -0.4(4) ?
C9 N3 C8 N4 . . . . 177.7(4) ?
C9 C14 C13 C12 . . . . 1.3(7) ?
C9 C10 C11 C12 . . . . -1.4(7) ?
C2 O1 C1 N1 . . . . 0.2(3) ?
C2 O1 C1 N2 . . . . -177.9(3) ?
C2 C7 C6 C5 . . . . -0.1(5) ?
C2 C3 C4 C5 . . . . 0.0(8) ?
C8 O2 C14 C9 . . . . -0.2(4) ?
C8 O2 C14 C13 . . . . -179.6(4) ?
C8 N3 C9 C14 . . . . 0.2(4) ?
C8 N3 C9 C10 . . . . -179.8(4) ?
C14 O2 C8 N3 . . . . 0.4(4) ?
C14 O2 C8 N4 . . . . -177.9(4) ?
C14 C9 C10 C11 . . . . 0.5(6) ?
C14 C13 C12 C11 . . . . -2.1(8) ?
C6 C7 C2 O1 . . . . -179.2(3) ?
C6 C7 C2 C3 . . . . 0.2(6) ?
C6 C5 C4 C3 . . . . 0.2(8) ?
C10 C9 C14 O2 . . . . 180.0(3) ?
C10 C9 C14 C13 . . . . -0.5(6) ?
C10 C11 C12 C13 . . . . 2.2(8) ?

_cod_database_fobs_code 2022848
